data_4321472
loop_
_publ_author_name
'Agn\`es Mazeaud'
'Yves Dromzee'
'Ren\'e Thouvenot'

_publ_contact_author
;
                             Dr Ren\'e Thouvenot
Laboratoire de Chimie Inorganique et Mat\'eriaux Mol\'eculaires, 
ESA 7071, Universit\'e Pierre et Marie Curie, 
4 place Jussieu , 75252 Paris Cedex 05.
;
_publ_contact_author_email ' rth@ccr.jusieu.fr '
_publ_contact_author_fax ' (33) 1 44 27 38 41 '
_publ_contact_author_phone ' (33) 1 44 27 55 53 '
_publ_section_title
;
 Organic-Inorganic Hybrids Based on Polyoxometalates. 6.1 Syntheses,
 Structure, and Reactivity of the Bis(tert-butylsilyl)decatungstophosphate
 [(\g-PW10O36)(t-BuSiOH)2]3-
;
_journal_name_full 'Inorganic Chemistry'
_journal_page_first 4735
_journal_page_last 4740
_journal_paper_doi 10.1021/ic0004784
_journal_volume 39
_journal_year 2000
_chemical_compound_source
;
?
;
_chemical_formula_moiety ' (C8 H20 W10 P1 Si2 O38)- (C48 H108 N3)+ '
_chemical_formula_sum 'C56 H128 N3 O38 P Si2 W10'
_chemical_formula_weight 3377.27
_chemical_name_systematic
;
 ?
;
_space_group_IT_number 15
_symmetry_cell_setting monoclinic
_symmetry_space_group_name_Hall '-C 2yc'
_symmetry_space_group_name_H-M 'C 1 2/c 1'
_atom_sites_solution_primary direct
_audit_creation_date 00-03-06
_audit_creation_method CRYSTALS
_cell_angle_alpha 90
_cell_angle_beta 98.893(2)
_cell_angle_gamma 90
_cell_formula_units_Z 8.00
_cell_length_a 44.762(10)
_cell_length_b 19.032(4)
_cell_length_c 22.079(8)
_cell_measurement_reflns_used 25
_cell_measurement_temperature 295(2)
_cell_measurement_theta_max 13.1
_cell_measurement_theta_min 13
_cell_volume 18583(9)
_computing_cell_refinement 'CAD-4 software (Enraf-Nonius, 1989)'
_computing_data_collection 'CAD-4 software (Enraf-Nonius, 1989)'
_computing_data_reduction
;
RC93 (Watkin, D.J., Prout, C.K., Lilley, P.M.deQ. 1994)
;
_computing_molecular_graphics
;
 CAMERON (Watkin, Prout & Pearce,  1996)
;
_computing_publication_material
;
CRYSTALS Issue 10 (Watkin, Prout, Carruthers & Betteridge, 1996)
;
_computing_structure_refinement
;
CRYSTALS Issue 10 (Watkin, Prout, Carruthers & Betteridge, 1996)
;
_diffrn_ambient_temperature 295
_diffrn_measurement_device '  Enraf-nonius CAD4 '
_diffrn_measurement_method 2\q/\w
_diffrn_radiation_monochromator graphite
_diffrn_radiation_type 'Mo K\a'
_diffrn_radiation_wavelength 0.71069
_diffrn_reflns_av_R_equivalents 0.09
_diffrn_reflns_limit_h_max 52
_diffrn_reflns_limit_h_min -53
_diffrn_reflns_limit_k_max 22
_diffrn_reflns_limit_k_min 0
_diffrn_reflns_limit_l_max 26
_diffrn_reflns_limit_l_min 0
_diffrn_reflns_number 17199
_diffrn_reflns_theta_max 25.00
_diffrn_reflns_theta_min 1.00
_diffrn_standards_decay_% 40.81
_diffrn_standards_interval_time 3600
_diffrn_standards_number 2
_exptl_absorpt_coefficient_mu 1.271
_exptl_absorpt_correction_T_max 1.00
_exptl_absorpt_correction_T_min 0.74
_exptl_absorpt_correction_type DIFABS
_exptl_absorpt_process_details 'refined from delta-F'
_exptl_crystal_colour ' yellowish '
_exptl_crystal_density_diffrn 2.41
_exptl_crystal_description ' parallelepiped'
_exptl_crystal_F_000 11370.53
_exptl_crystal_size_max 0.40
_exptl_crystal_size_mid 0.15
_exptl_crystal_size_min 0.10
_refine_diff_density_max 2.53
_refine_diff_density_min -2.32
_refine_ls_extinction_coef 44.2(103)
_refine_ls_extinction_method 'Larson 1970 Crystallographic Computing eq 22'
_refine_ls_goodness_of_fit_obs 1.1420
_refine_ls_matrix_type full
_refine_ls_number_parameters 745
_refine_ls_number_reflns 4197
_refine_ls_R_factor_obs 0.0796
_refine_ls_shift/esd_max 0.243969
_refine_ls_structure_factor_coef F
_refine_ls_weighting_details
;
 Chebychev polynomial (Carruthers & Watkin, 1979)
;
_refine_ls_weighting_scheme calc
_refine_ls_wR_factor_obs 0.0918
_reflns_limit_h_max 52
_reflns_limit_h_min -53
_reflns_limit_k_max 22
_reflns_limit_k_min 0
_reflns_limit_l_max 26
_reflns_limit_l_min 0
_reflns_number_observed 4197
_reflns_number_total 16166
_reflns_observed_criterion >3.00\s(I)
_cod_data_source_file ic0004784.cif
_cod_data_source_block CRYSTALS_cif
_cod_depositor_comments
;
The following automatic conversions were performed:

'_atom_sites_solution_primary' value 'Direct_Methods' was changed to
'direct'.

Automatic conversion script
Id: cif_fix_values 6452 2018-10-05 10:23:21Z andrius 
;
_cod_original_cell_volume 18582.44(9)
_cod_original_sg_symbol_H-M 'C 1 2/c 1 '
_cod_original_formula_sum ' C56 H128 W10 P1 Si2 O38 N3 '
_cod_database_code 4321472

loop_
_symmetry_equiv_pos_as_xyz
x,y,z
-x,-y,-z
x+1/2,y+1/2,z
-x+1/2,-y+1/2,-z
-x,y,-z+1/2
x,-y,z+1/2
-x+1/2,y+1/2,-z+1/2
x+1/2,-y+1/2,z+1/2

loop_
_atom_site_aniso_label
_atom_site_aniso_U_11
_atom_site_aniso_U_22
_atom_site_aniso_U_33
_atom_site_aniso_U_23
_atom_site_aniso_U_13
_atom_site_aniso_U_12
W1 0.031(1) 0.019(1) 0.042(2) 0.002(1) 0.015(1) 0.004(1)
W2 0.046(2) 0.032(1) 0.049(2) 0.013(1) 0.025(1) 0.008(1)
W3 0.045(2) 0.027(1) 0.070(2) 0.015(1) 0.019(2) 0.014(1)
W4 0.041(1) 0.029(1) 0.046(2) -0.005(1) 0.022(1) 0.005(1)
W5 0.038(1) 0.024(1) 0.044(2) 0.002(1) 0.025(1) 0.009(1)
W6 0.040(2) 0.029(1) 0.064(2) 0.000(1) 0.026(1) 0.011(1)
W7 0.048(2) 0.014(1) 0.052(2) -0.002(1) 0.021(1) -0.003(1)
W8 0.049(2) 0.037(1) 0.043(2) -0.008(1) 0.012(1) 0.001(1)
W9 0.031(1) 0.049(2) 0.060(2) -0.003(2) 0.009(1) 0.003(1)
W10 0.037(1) 0.031(1) 0.061(2) 0.002(1) 0.024(1) -0.003(1)
P1 0.04(1) 0.039(9) 0.05(1) -0.01(1) 0.021(9) 0.006(9)
SI1 0.04(1) 0.017(8) 0.07(1) -0.023(9) 0.03(1) -0.014(7)
SI2 0.0417 0.0252 0.0860 0.0179 -0.0044 -0.0018

loop_
_atom_site_label
_atom_site_fract_x
_atom_site_fract_y
_atom_site_fract_z
_atom_site_U_iso_or_equiv
_atom_site_occupancy
_atom_site_thermal_displace_type
W1 0.06959(5) 0.8470(1) 0.0608(1) 0.0273 1.0000 Uani
W2 0.10195(6) 0.7057(1) 0.2966(1) 0.0365 1.0000 Uani
W3 0.15616(6) 0.6152(1) 0.2435(1) 0.0390 1.0000 Uani
W4 0.12315(6) 0.7578(1) 0.0039(1) 0.0337 1.0000 Uani
W5 0.07237(6) 0.8699(1) 0.2259(1) 0.0286 1.0000 Uani
W6 0.18562(6) 0.6764(1) 0.1077(1) 0.0359 1.0000 Uani
W7 0.12538(6) 0.9526(1) 0.1623(1) 0.0309 1.0000 Uani
W8 0.14411(6) 0.8691(1) 0.2999(1) 0.0415 1.0000 Uani
W9 0.20430(6) 0.7691(1) 0.2379(1) 0.0448 1.0000 Uani
W10 0.18500(6) 0.8517(1) 0.0996(1) 0.0374 1.0000 Uani
P1 0.1274(4) 0.7693(9) 0.1642(8) 0.0400 1.0000 Uani
SI1 0.0528(4) 0.6974(8) -0.0093(9) 0.0272 1.0000 Uani
SI2 0.0842 0.5820 0.1955 0.0428 1.0000 Uani
O1 0.0439(7) 0.901(2) 0.024(2) 0.023(8) 1.0000 Uiso
O2 0.093(1) 0.700(3) 0.368(2) 0.07(2) 1.0000 Uiso
O3 0.178(1) 0.548(2) 0.278(2) 0.06(1) 1.0000 Uiso
O4 0.1312(9) 0.757(2) -0.069(2) 0.05(1) 1.0000 Uiso
O5 0.0401(8) 0.899(2) 0.251(2) 0.031(9) 1.0000 Uiso
O6 0.206(1) 0.615(2) 0.077(2) 0.06(1) 1.0000 Uiso
O7 0.1289(7) 1.039(2) 0.147(2) 0.026(8) 1.0000 Uiso
O8 0.1565(9) 0.900(2) 0.367(2) 0.05(1) 1.0000 Uiso
O9 0.235(1) 0.772(3) 0.288(2) 0.07(1) 1.0000 Uiso
O10 0.2070(8) 0.908(2) 0.067(2) 0.034(9) 1.0000 Uiso
O14 0.0928(9) 0.829(2) -0.003(2) 0.04(1) 1.0000 Uiso
O15 0.0614(8) 0.844(2) 0.150(2) 0.04(1) 1.0000 Uiso
O17 0.1004(8) 0.911(2) 0.092(2) 0.025(8) 1.0000 Uiso
O18 0.1444(9) 0.944(2) 0.246(2) 0.05(1) 1.0000 Uiso
O23 0.1348(7) 0.638(2) 0.304(1) 0.017(7) 1.0000 Uiso
O25 0.0747(7) 0.771(2) 0.249(2) 0.024(8) 1.0000 Uiso
O28 0.1318(8) 0.776(2) 0.317(2) 0.04(1) 1.0000 Uiso
O36 0.1626(9) 0.620(2) 0.151(2) 0.04(1) 1.0000 Uiso
O39 0.1834(9) 0.687(2) 0.264(2) 0.04(1) 1.0000 Uiso
O46 0.1492(7) 0.697(2) 0.049(2) 0.026(9) 1.0000 Uiso
O57 0.0887(7) 0.951(1) 0.198(1) 0.013(7) 1.0000 Uiso
O58 0.1004(9) 0.896(2) 0.293(2) 0.04(1) 1.0000 Uiso
O69 0.213(1) 0.703(2) 0.185(2) 0.05(1) 1.0000 Uiso
O89 0.1789(7) 0.831(2) 0.274(2) 0.024(8) 1.0000 Uiso
O100 0.041(1) 0.625(3) 0.016(2) 0.07(1) 1.0000 Uiso
O101 0.0494(9) 0.763(2) 0.037(2) 0.05(1) 1.0000 Uiso
O104 0.0898(8) 0.696(2) -0.002(2) 0.027(9) 1.0000 Uiso
O114 0.1065(9) 0.767(2) 0.102(2) 0.04(1) 1.0000 Uiso
O123 0.1221(8) 0.701(2) 0.202(2) 0.028(9) 1.0000 Uiso
O200 0.078(1) 0.618(3) 0.121(3) 0.10(2) 1.0000 Uiso
O202 0.0792(7) 0.637(2) 0.249(2) 0.025(8) 1.0000 Uiso
O203 0.122(1) 0.564(2) 0.216(2) 0.05(1) 1.0000 Uiso
O410 0.1521(8) 0.824(2) 0.038(2) 0.04(1) 1.0000 Uiso
O578 0.1185(9) 0.839(2) 0.198(2) 0.04(1) 1.0000 Uiso
O610 0.1992(6) 0.760(1) 0.080(1) 0.010(7) 1.0000 Uiso
O710 0.1592(7) 0.917(2) 0.133(1) 0.015(7) 1.0000 Uiso
O910 0.2087(9) 0.835(2) 0.180(2) 0.04(1) 1.0000 Uiso
O6910 0.161(1) 0.768(3) 0.153(2) 0.07(1) 1.0000 Uiso
C11 0.032(2) 0.708(4) -0.093(3) 0.05(2) 1.0000 Uiso
C12 0.042(2) 0.775(4) -0.115(4) 0.08(2) 1.0000 Uiso
C13 0.037(2) 0.650(4) -0.130(3) 0.06(2) 1.0000 Uiso
C14 -0.002(3) 0.742(8) -0.089(7) 0.18(6) 1.0000 Uiso
C21 0.057(2) 0.500(4) 0.192(4) 0.08(3) 1.0000 Uiso
C22 0.027(3) 0.509(7) 0.171(6) 0.15(4) 1.0000 Uiso
C23 0.062(2) 0.473(4) 0.256(4) 0.07(2) 1.0000 Uiso
C24 0.076(2) 0.446(4) 0.162(4) 0.08(2) 1.0000 Uiso
C110 -0.109(2) 0.568(6) 0.047(5) 0.14(4) 1.0000 Uiso
C111 -0.087(2) 0.529(6) 0.014(5) 0.14(4) 1.0000 Uiso
C112 -0.057(2) 0.540(4) 0.056(4) 0.09(3) 1.0000 Uiso
C113 -0.043(4) 0.585(9) 0.013(8) 0.21(8) 0.8537 Uiso
C120 -0.148(3) 0.539(8) -0.041(4) 0.20(6) 1.0000 Uiso
C121 -0.165(4) 0.578(9) -0.096(7) 0.24(8) 1.0000 Uiso
C122 -0.188(3) 0.578(8) -0.152(6) 0.16(5) 1.0000 Uiso
C123 -0.178(8) 0.64(1) -0.18(2) 0.2(1) 0.4304 Uiso
C130 -0.164(2) 0.597(5) 0.044(5) 0.12(4) 1.0000 Uiso
C131 -0.173(4) 0.674(6) 0.05(1) 0.26(9) 0.7383 Uiso
C132 -0.202(3) 0.694(7) 0.072(7) 0.17(5) 1.0000 Uiso
C133 -0.191(4) 0.763(7) 0.049(8) 0.20(7) 1.0000 Uiso
C140 -0.144(2) 0.468(3) 0.043(3) 0.06(2) 1.0000 Uiso
C141 -0.142(2) 0.474(5) 0.111(3) 0.10(3) 1.0000 Uiso
C142 -0.144(4) 0.397(6) 0.125(6) 0.19(8) 0.8765 Uiso
C143 -0.131(3) 0.385(6) 0.191(6) 0.15(4) 1.0000 Uiso
C210 0.216(3) 1.073(6) 0.370(5) 0.16(5) 1.0000 Uiso
C211 0.221(4) 0.995(6) 0.380(7) 0.20(7) 1.0000 Uiso
C212 0.237(3) 0.969(8) 0.441(7) 0.19(6) 1.0000 Uiso
C213 0.240(4) 0.894(8) 0.424(8) 0.13(6) 0.8320 Uiso
C220 0.191(4) 1.096(9) 0.248(4) 0.20(8) 0.8955 Uiso
C221 0.223(4) 1.08(1) 0.235(8) 0.25(9) 1.0000 Uiso
C222 0.242(4) 1.07(1) 0.184(8) 0.23(7) 0.8466 Uiso
C223 0.219(5) 1.08(1) 0.13(1) 0.1(1) 0.5182 Uiso
C230 0.209(2) 1.187(3) 0.322(3) 0.08(2) 1.0000 Uiso
C231 0.207(2) 1.226(4) 0.381(3) 0.09(3) 1.0000 Uiso
C232 0.212(3) 1.304(5) 0.381(6) 0.19(6) 1.0000 Uiso
C233 0.228(2) 1.332(6) 0.442(5) 0.13(4) 1.0000 Uiso
C240 0.171(2) 1.096(8) 0.346(6) 0.18(6) 0.9235 Uiso
C241 0.146(2) 1.135(5) 0.306(4) 0.10(3) 1.0000 Uiso
C242 0.115(3) 1.12(1) 0.321(8) 0.22(7) 0.8448 Uiso
C243 0.088(5) 1.15(1) 0.276(9) 0.25(9) 0.6780 Uiso
C310 -0.046(1) 0.841(3) 0.108(2) 0.05(2) 1.0000 Uiso
C311 -0.021(1) 0.789(3) 0.099(3) 0.05(2) 1.0000 Uiso
C312 -0.013(2) 0.752(4) 0.161(3) 0.08(2) 1.0000 Uiso
C313 0.010(2) 0.696(4) 0.159(4) 0.09(3) 1.0000 Uiso
C320 -0.084(1) 0.928(3) 0.072(3) 0.03(1) 1.0000 Uiso
C321 -0.096(1) 0.990(4) 0.031(3) 0.09(3) 1.0000 Uiso
C322 -0.129(1) 1.006(3) 0.033(3) 0.05(2) 1.0000 Uiso
C323 -0.148(2) 0.947(4) 0.004(4) 0.09(3) 1.0000 Uiso
C330 -0.032(1) 0.948(3) 0.061(3) 0.07(2) 1.0000 Uiso
C331 -0.020(2) 0.978(4) 0.124(3) 0.09(3) 1.0000 Uiso
C332 0.003(2) 1.034(4) 0.119(3) 0.09(3) 1.0000 Uiso
C333 0.016(2) 1.069(4) 0.180(3) 0.06(2) 1.0000 Uiso
C340 -0.063(1) 0.869(3) -0.011(2) 0.05(2) 1.0000 Uiso
C341 -0.084(2) 0.808(4) -0.032(3) 0.07(2) 1.0000 Uiso
C342 -0.091(3) 0.795(6) -0.100(4) 0.13(4) 1.0000 Uiso
C343 -0.118(3) 0.752(6) -0.121(6) 0.16(5) 1.0000 Uiso
C1231 -0.176(4) 0.59(1) -0.211(7) 0.16(8) 0.7565 Uiso
C2221 0.221(8) 1.03(1) 0.181(9) -0.0(1) 0.3787 Uiso
N100 -0.141(2) 0.544(3) 0.028(3) 0.09(2) 1.0000 Uiso
N200 0.199(2) 1.113(3) 0.316(4) 0.09(2) 1.0000 Uiso
N300 -0.0559(9) 0.891(2) 0.056(2) 0.03(1) 1.0000 Uiso

loop_
_atom_type_symbol
_atom_type_scat_dispersion_real
_atom_type_scat_dispersion_imag
_atom_type_scat_Cromer_Mann_a1
_atom_type_scat_Cromer_Mann_b1
_atom_type_scat_Cromer_Mann_a2
_atom_type_scat_Cromer_Mann_b2
_atom_type_scat_Cromer_Mann_a3
_atom_type_scat_Cromer_Mann_b3
_atom_type_scat_Cromer_Mann_a4
_atom_type_scat_Cromer_Mann_b4
_atom_type_scat_Cromer_Mann_c
_atom_type_scat_source
'P   ' 0.0900 0.0950 6.4345 1.9067 4.1791 27.1570 1.7800 0.5260 1.4908 68.1645 1.1149 International_Tables_Vol_IV_Table_2.2B
'W   ' -1.4210 6.8720 29.0818 1.7203 15.4300 9.2259 14.4327 0.3217 5.1198 57.0560 9.8875 International_Tables_Vol_IV_Table_2.2B
'O   ' 0.0080 0.0060 3.0485 13.2771 2.2868 5.7011 1.5463 0.3239 0.8670 32.9089 0.2508 International_Tables_Vol_IV_Table_2.2B
'Si  ' 0.0720 0.0710 6.2915 2.4386 3.0353 32.3337 1.9891 0.6785 1.5410 81.6937 1.1407 International_Tables_Vol_IV_Table_2.2B
'C   ' 0.0020 0.0020 2.3100 20.8439 1.0200 10.2075 1.5886 0.5687 0.8650 51.6512 0.2156 International_Tables_Vol_IV_Table_2.2B
'N   ' 0.0040 0.0030 12.2126 0.0057 3.1322 9.8933 2.0125 28.9975 1.1663 0.5826 -11.5290 International_Tables_Vol_IV_Table_2.2B
'H   ' 0.0000 0.0000 0.4930 10.5109 0.3229 26.1257 0.1402 3.1424 0.0408 57.7997 0.0030 International_Tables_Vol_IV_Table_2.2B

loop_
_geom_angle_atom_site_label_1
_geom_angle_site_symmetry_1
_geom_angle_atom_site_label_2
_geom_angle_site_symmetry_2
_geom_angle_atom_site_label_3
_geom_angle_site_symmetry_3
_geom_angle
_geom_angle_publ_flag
O1 . W1 . O14 . 99.5(16) no
O1 . W1 . O15 . 105.8(15) no
O14 . W1 . O15 . 154.1(16) no
O1 . W1 . O17 . 100.9(15) no
O14 . W1 . O17 . 86.2(15) no
O15 . W1 . O17 . 84.0(14) no
O1 . W1 . O101 . 97.1(17) no
O14 . W1 . O101 . 86.2(17) no
O15 . W1 . O101 . 95.7(16) no
O17 . W1 . O101 . 161.4(16) no
O1 . W1 . O114 . 173.5(15) no
O14 . W1 . O114 . 74.4(15) no
O15 . W1 . O114 . 80.4(14) no
O17 . W1 . O114 . 81.3(14) no
O101 . W1 . O114 . 80.3(16) no
O2 . W2 . O23 . 99.3(20) no
O2 . W2 . O25 . 109.1(20) no
O23 . W2 . O25 . 151.6(13) no
O2 . W2 . O28 . 94.2(21) no
O23 . W2 . O28 . 87.2(14) no
O25 . W2 . O28 . 92.4(15) no
O2 . W2 . O123 . 169.9(19) no
O23 . W2 . O123 . 70.8(12) no
O25 . W2 . O123 . 80.9(12) no
O28 . W2 . O123 . 83.5(14) no
O2 . W2 . O202 . 107.6(20) no
O23 . W2 . O202 . 85.8(13) no
O25 . W2 . O202 . 84.0(14) no
O28 . W2 . O202 . 157.8(14) no
O123 . W2 . O202 . 74.3(12) no
O3 . W3 . O23 . 99.8(18) no
O3 . W3 . O36 . 108.5(19) no
O23 . W3 . O36 . 150.7(14) no
O3 . W3 . O39 . 97.8(20) no
O23 . W3 . O39 . 92.8(15) no
O36 . W3 . O39 . 91.1(16) no
O3 . W3 . O123 . 173.2(17) no
O23 . W3 . O123 . 74.7(13) no
O36 . W3 . O123 . 76.5(13) no
O39 . W3 . O123 . 86.7(15) no
O3 . W3 . O203 . 98.1(21) no
O23 . W3 . O203 . 81.4(16) no
O36 . W3 . O203 . 86.9(17) no
O39 . W3 . O203 . 163.8(18) no
O123 . W3 . O203 . 77.2(16) no
O4 . W4 . O14 . 100.9(18) no
O4 . W4 . O46 . 107.1(17) no
O14 . W4 . O46 . 151.7(15) no
O4 . W4 . O104 . 101.8(17) no
O14 . W4 . O104 . 84.0(15) no
O46 . W4 . O104 . 93.9(14) no
O4 . W4 . O114 . 173.3(17) no
O14 . W4 . O114 . 72.7(15) no
O46 . W4 . O114 . 79.4(14) no
O104 . W4 . O114 . 75.8(14) no
O4 . W4 . O410 . 98.9(18) no
O14 . W4 . O410 . 89.4(16) no
O46 . W4 . O410 . 82.5(15) no
O104 . W4 . O410 . 159.0(15) no
O114 . W4 . O410 . 83.2(15) no
O5 . W5 . O15 . 106.1(17) no
O5 . W5 . O25 . 104.1(14) no
O15 . W5 . O25 . 88.7(16) no
O5 . W5 . O57 . 103.2(14) no
O15 . W5 . O57 . 88.8(15) no
O25 . W5 . O57 . 152.2(13) no
O5 . W5 . O58 . 98.6(17) no
O15 . W5 . O58 . 154.1(16) no
O25 . W5 . O58 . 92.6(15) no
O57 . W5 . O58 . 78.2(15) no
O5 . W5 . O578 . 173.9(15) no
O15 . W5 . O578 . 78.8(16) no
O25 . W5 . O578 . 79.3(13) no
O57 . W5 . O578 . 73.1(13) no
O58 . W5 . O578 . 76.1(16) no
O6 . W6 . O36 . 101.0(19) no
O6 . W6 . O46 . 108.9(18) no
O36 . W6 . O46 . 88.8(16) no
O6 . W6 . O69 . 102.4(20) no
O36 . W6 . O69 . 91.4(17) no
O46 . W6 . O69 . 148.2(15) no
O6 . W6 . O610 . 103.7(16) no
O36 . W6 . O610 . 155.3(14) no
O46 . W6 . O610 . 83.9(13) no
O69 . W6 . O610 . 82.8(15) no
O6 . W6 . O6910 . 174.3(19) no
O36 . W6 . O6910 . 82.8(16) no
O46 . W6 . O6910 . 75.3(15) no
O69 . W6 . O6910 . 73.1(17) no
O610 . W6 . O6910 . 72.5(14) no
O7 . W7 . O17 . 107.1(15) no
O7 . W7 . O18 . 103.7(17) no
O17 . W7 . O18 . 148.5(16) no
O7 . W7 . O57 . 102.0(13) no
O17 . W7 . O57 . 84.0(13) no
O18 . W7 . O57 . 83.6(15) no
O7 . W7 . O578 . 171.2(14) no
O17 . W7 . O578 . 78.7(14) no
O18 . W7 . O578 . 69.9(15) no
O57 . W7 . O578 . 71.7(12) no
O7 . W7 . O710 . 99.8(14) no
O17 . W7 . O710 . 88.5(14) no
O18 . W7 . O710 . 92.3(15) no
O57 . W7 . O710 . 158.2(12) no
O578 . W7 . O710 . 86.8(13) no
O8 . W8 . O18 . 106.1(19) no
O8 . W8 . O28 . 102.8(18) no
O18 . W8 . O28 . 150.3(17) no
O8 . W8 . O58 . 99.8(18) no
O18 . W8 . O58 . 82.1(16) no
O28 . W8 . O58 . 86.7(15) no
O8 . W8 . O89 . 103.4(18) no
O18 . W8 . O89 . 91.0(15) no
O28 . W8 . O89 . 88.5(14) no
O58 . W8 . O89 . 156.8(15) no
O8 . W8 . O578 . 169.7(17) no
O18 . W8 . O578 . 68.5(16) no
O28 . W8 . O578 . 81.9(14) no
O58 . W8 . O578 . 71.0(15) no
O89 . W8 . O578 . 85.8(14) no
O9 . W9 . O39 . 102.7(21) no
O9 . W9 . O69 . 102.9(22) no
O39 . W9 . O69 . 78.0(17) no
O9 . W9 . O89 . 101.2(20) no
O39 . W9 . O89 . 91.3(14) no
O69 . W9 . O89 . 155.3(18) no
O9 . W9 . O910 . 106.2(21) no
O39 . W9 . O910 . 150.1(17) no
O69 . W9 . O910 . 88.4(17) no
O89 . W9 . O910 . 90.3(15) no
O9 . W9 . O6910 . 173.6(2) no
O39 . W9 . O6910 . 82.1(2) no
O69 . W9 . O6910 . 73.7(2) no
O89 . W9 . O6910 . 83.8(2) no
O910 . W9 . O6910 . 68.5(2) no
O10 . W10 . O410 . 107.5(17) no
O10 . W10 . O610 . 103.7(14) no
O410 . W10 . O610 . 80.7(14) no
O10 . W10 . O710 . 100.3(14) no
O410 . W10 . O710 . 90.3(14) no
O610 . W10 . O710 . 155.9(11) no
O10 . W10 . O910 . 102.9(17) no
O410 . W10 . O910 . 148.6(15) no
O610 . W10 . O910 . 84.9(14) no
O710 . W10 . O910 . 91.6(14) no
O10 . W10 . O6910 . 171.6(18) no
O410 . W10 . O6910 . 79.4(17) no
O610 . W10 . O6910 . 72.1(14) no
O710 . W10 . O6910 . 84.3(14) no
O910 . W10 . O6910 . 69.7(16) no
O114 . P1 . O123 . 109.1(22) no
O114 . P1 . O578 . 106.6(23) no
O123 . P1 . O578 . 111.1(20) no
O114 . P1 . O6910 . 109.3(25) no
O123 . P1 . O6910 . 107.3(24) no
O578 . P1 . O6910 . 113.4(25) no
O100 . SI1 . O101 . 112.6(24) no
O100 . SI1 . O104 . 108.6(24) no
O101 . SI1 . O104 . 98.3(21) no
O100 . SI1 . C11 . 106.5(28) no
O101 . SI1 . C11 . 115.8(27) no
O104 . SI1 . C11 . 114.9(24) no
O200 . SI2 . O202 . 113.5(22) no
O200 . SI2 . O203 . 110.4(24) no
O202 . SI2 . O203 . 100.1(18) no
O200 . SI2 . C21 . 105.1(33) no
O202 . SI2 . C21 . 113.2(23) no
O203 . SI2 . C21 . 114.7(27) no
W1 . O14 . W4 . 122.2(20) no
W1 . O15 . W5 . 147.9(21) no
W1 . O17 . W7 . 148.9(19) no
W7 . O18 . W8 . 129.5(22) no
W2 . O23 . W3 . 124.6(17) no
W2 . O25 . W5 . 140.1(18) no
W2 . O28 . W8 . 144.9(22) no
W3 . O36 . W6 . 134.2(21) no
W3 . O39 . W9 . 148.3(23) no
W4 . O46 . W6 . 151.6(19) no
W5 . O57 . W7 . 123.2(15) no
W5 . O58 . W8 . 121.4(20) no
W6 . O69 . W9 . 124.9(23) no
W8 . O89 . W9 . 160.9(20) no
W1 . O101 . SI1 . 138.0(25) no
W4 . O104 . SI1 . 140.0(21) no
W1 . O114 . W4 . 90.0(13) no
W1 . O114 . P1 . 128.2(22) no
W4 . O114 . P1 . 125.3(21) no
W2 . O123 . W3 . 89.9(12) no
W2 . O123 . P1 . 122.7(18) no
W3 . O123 . P1 . 129.9(19) no
W2 . O202 . SI2 . 137.4(19) no
W3 . O203 . SI2 . 136.2(25) no
W4 . O410 . W10 . 150.8(22) no
W5 . O578 . W7 . 91.6(14) no
W5 . O578 . W8 . 90.6(13) no
W7 . O578 . W8 . 91.8(14) no
W5 . O578 . P1 . 128.8(22) no
W7 . O578 . P1 . 123.3(21) no
W8 . O578 . P1 . 120.6(22) no
W6 . O610 . W10 . 124.8(14) no
W7 . O710 . W10 . 159.3(17) no
W9 . O910 . W10 . 130.2(21) no
W6 . O6910 . W10 . 90.5(16) no
W6 . O6910 . P1 . 126.4(28) no
W10 . O6910 . P1 . 126.5(28) no
SI1 . C11 . C12 . 106.3(53) no
SI1 . C11 . C13 . 112.3(50) no
C12 . C11 . C13 . 113.1(59) no
SI1 . C11 . C14 . 107.5(61) no
C12 . C11 . C14 . 91.4(70) no
C13 . C11 . C14 . 123.4(75) no
SI2 . C21 . C22 . 118.1(74) no
SI2 . C21 . C23 . 104.2(57) no
C22 . C21 . C23 . 110.2(80) no
SI2 . C21 . C24 . 100.0(51) no
C22 . C21 . C24 . 121.2(87) no
C23 . C21 . C24 . 100.6(65) no
C111 . C110 . N100 . 112.5(79) no
C110 . C111 . C112 . 102.5(75) no
C111 . C112 . C113 . 97.6(100) no
C121 . C120 . N100 . 140.8(135) no
C120 . C121 . C122 . 148.3(169) no
C121 . C122 . C123 . 96.3(174) no
C121 . C122 . C1231 . 114.5(140) no
C123 . C122 . C1231 . 48.0(140) no
C122 . C123 . C1231 . 65.4(72) no
C131 . C130 . N100 . 148.0(104) no
C130 . C131 . C132 . 121.3(141) no
C131 . C132 . C133 . 77.9(85) no
C141 . C140 . N100 . 99.4(61) no
C140 . C141 . C142 . 97.7(73) no
C141 . C142 . C143 . 109.0(95) no
C211 . C210 . N200 . 129.8(113) no
C210 . C211 . C212 . 118.8(125) no
C211 . C212 . C213 . 97.8(120) no
C221 . C220 . N200 . 97.8(109) no
C220 . C221 . C222 . 144.7(156) no
C220 . C221 . C2221 . 109.3(191) no
C222 . C221 . C2221 . 47.1(133) no
C221 . C222 . C223 . 101.6(166) no
C221 . C222 . C2221 . 65.1(78) no
C223 . C222 . C2221 . 66.2(83) no
C222 . C223 . C2221 . 47.2(135) no
C231 . C230 . N200 . 119.6(67) no
C230 . C231 . C232 . 117.0(76) no
C231 . C232 . C233 . 113.3(93) no
C241 . C240 . N200 . 104.4(88) no
C240 . C241 . C242 . 115.7(104) no
C241 . C242 . C243 . 116.8(160) no
C311 . C310 . N300 . 117.1(42) no
C310 . C311 . C312 . 105.8(45) no
C311 . C312 . C313 . 111.7(59) no
C321 . C320 . N300 . 116.9(43) no
C320 . C321 . C322 . 113.8(52) no
C321 . C322 . C323 . 109.7(59) no
C331 . C330 . N300 . 118.4(52) no
C330 . C331 . C332 . 109.3(55) no
C331 . C332 . C333 . 114.5(61) no
C341 . C340 . N300 . 122.8(51) no
C340 . C341 . C342 . 117.0(66) no
C341 . C342 . C343 . 115.4(89) no
C122 . C1231 . C123 . 66.6(87) no
C221 . C2221 . C222 . 67.9(69) no
C221 . C2221 . C223 . 103.3(155) no
C222 . C2221 . C223 . 66.6(67) no
C110 . N100 . C120 . 110.3(88) no
C110 . N100 . C130 . 112.8(73) no
C120 . N100 . C130 . 103.7(88) no
C110 . N100 . C140 . 109.2(68) no
C120 . N100 . C140 . 99.3(74) no
C130 . N100 . C140 . 120.3(66) no
C210 . N200 . C220 . 134.0(100) no
C210 . N200 . C230 . 107.1(78) no
C220 . N200 . C230 . 108.6(89) no
C210 . N200 . C240 . 83.7(73) no
C220 . N200 . C240 . 107.2(98) no
C230 . N200 . C240 . 113.5(84) no
C310 . N300 . C320 . 106.1(35) no
C310 . N300 . C330 . 104.4(43) no
C320 . N300 . C330 . 104.1(41) no
C310 . N300 . C340 . 124.4(42) no
C320 . N300 . C340 . 107.3(41) no
C330 . N300 . C340 . 108.9(40) no

loop_
_geom_bond_atom_site_label_1
_geom_bond_site_symmetry_1
_geom_bond_atom_site_label_2
_geom_bond_site_symmetry_2
_geom_bond_distance
_geom_bond_publ_flag
W1 . O1 . 1.66(3) yes
W1 . O14 . 1.90(4) yes
W1 . O15 . 2.06(4) yes
W1 . O17 . 1.89(3) yes
W1 . O101 . 1.87(4) yes
W1 . O114 . 2.33(4) yes
W2 . O2 . 1.68(5) yes
W2 . O23 . 1.95(3) yes
W2 . O25 . 1.94(3) yes
W2 . O28 . 1.89(4) yes
W2 . O123 . 2.40(3) yes
W2 . O202 . 1.87(3) yes
W3 . O3 . 1.72(5) yes
W3 . O23 . 1.82(3) yes
W3 . O36 . 2.11(4) yes
W3 . O39 . 1.84(4) yes
W3 . O123 . 2.32(3) yes
W3 . O203 . 1.85(4) yes
W4 . O4 . 1.70(4) yes
W4 . O14 . 1.91(4) yes
W4 . O46 . 1.83(3) yes
W4 . O104 . 1.89(3) yes
W4 . O114 . 2.39(4) yes
W4 . O410 . 1.89(4) yes
W5 . O5 . 1.72(3) yes
W5 . O15 . 1.74(4) yes
W5 . O25 . 1.95(3) yes
W5 . O57 . 1.86(3) yes
W5 . O58 . 1.86(4) yes
W5 . O578 . 2.31(4) yes
W6 . O6 . 1.70(4) yes
W6 . O36 . 1.84(4) yes
W6 . O46 . 1.96(3) yes
W6 . O69 . 1.99(5) yes
W6 . O610 . 1.85(3) yes
W6 . O6910 . 2.37(5) yes
W7 . O7 . 1.68(3) yes
W7 . O17 . 1.93(3) yes
W7 . O18 . 1.91(4) yes
W7 . O57 . 1.92(3) yes
W7 . O578 . 2.33(4) yes
W7 . O710 . 1.86(3) yes
W8 . O8 . 1.60(4) yes
W8 . O18 . 1.86(4) yes
W8 . O28 . 1.92(4) yes
W8 . O58 . 2.01(4) yes
W8 . O89 . 1.88(3) yes
W8 . O578 . 2.42(4) yes
W9 . O9 . 1.62(5) yes
W9 . O39 . 1.95(4) yes
W9 . O69 . 1.80(4) yes
W9 . O6910 . 2.467(5) yes
W9 . O89 . 1.90(3) yes
W9 . O910 . 1.82(4) yes
W10 . O10 . 1.69(3) yes
W10 . O410 . 1.91(4) yes
W10 . O610 . 1.92(3) yes
W10 . O710 . 1.92(3) yes
W10 . O910 . 1.95(4) yes
W10 . O6910 . 2.34(5) yes
P1 . O114 . 1.55(4) yes
P1 . O123 . 1.58(4) yes
P1 . O578 . 1.61(4) yes
P1 . O6910 . 1.57(5) yes
SI1 . O100 . 1.60(5) yes
SI1 . O101 . 1.64(4) yes
SI1 . O104 . 1.64(4) yes
SI1 . C11 . 1.94(7) yes
SI2 . O200 . 1.76(6) yes
SI2 . O202 . 1.62(3) yes
SI2 . O203 . 1.70(4) yes
SI2 . C21 . 1.97(8) yes
C11 . C12 . 1.5(1) yes
C11 . C13 . 1.41(9) yes
C11 . C14 . 1.7(2) yes
C21 . C22 . 1.4(1) yes
C21 . C23 . 1.5(1) yes
C21 . C24 . 1.53(4) yes
C110 . C111 . 1.48(5) yes
C110 . N100 . 1.51(5) yes
C111 . C112 . 1.51(5) yes
C112 . C113 . 1.50(5) yes
C120 . C121 . 1.50(5) yes
C120 . N100 . 1.51(5) yes
C121 . C122 . 1.50(5) yes
C122 . C123 . 1.51(7) yes
C122 . C1231 . 1.50(5) yes
C123 . C1231 . 1.2(3) yes
C130 . C131 . 1.52(6) yes
C130 . N100 . 1.52(5) yes
C131 . C132 . 1.51(6) yes
C132 . C133 . 1.51(5) yes
C140 . C141 . 1.48(5) yes
C140 . N100 . 1.51(4) yes
C141 . C142 . 1.50(5) yes
C142 . C143 . 1.50(5) yes
C210 . C211 . 1.51(5) yes
C210 . N200 . 1.52(5) yes
C211 . C212 . 1.52(5) yes
C212 . C213 . 1.50(6) yes
C220 . C221 . 1.52(5) yes
C220 . N200 . 1.51(5) yes
C221 . C222 . 1.53(6) yes
C221 . C2221 . 1.50(5) yes
C222 . C223 . 1.51(7) yes
C222 . C2221 . 1.2(3) yes
C223 . C2221 . 1.51(6) yes
C230 . C231 . 1.50(4) yes
C230 . N200 . 1.48(4) yes
C231 . C232 . 1.50(5) yes
C232 . C233 . 1.51(5) yes
C240 . C241 . 1.52(5) yes
C240 . N200 . 1.52(5) yes
C241 . C242 . 1.50(5) yes
C242 . C243 . 1.54(9) yes
C310 . C311 . 1.52(4) yes
C310 . N300 . 1.51(4) yes
C311 . C312 . 1.53(4) yes
C312 . C313 . 1.49(5) yes
C320 . C321 . 1.52(4) yes
C320 . N300 . 1.52(4) yes
C321 . C322 . 1.53(4) yes
C322 . C323 . 1.50(4) yes
C330 . C331 . 1.52(4) yes
C330 . N300 . 1.53(4) yes
C331 . C332 . 1.51(5) yes
C332 . C333 . 1.53(5) yes
C340 . C341 . 1.50(4) yes
C340 . N300 . 1.53(4) yes
C341 . C342 . 1.51(5) yes
C342 . C343 . 1.49(5) yes
